data_7704424
loop_
_publ_author_name
'Lovison, Denise'
'Allegri, Lorenzo'
'Baldan, Federica'
'Ballico, Maurizio'
'Damante, Giuseppe'
'Jandl, Christian'
'Baratta, Walter'

_publ_section_title
;
 Cationic carboxylate and thioacetate ruthenium(ii) complexes: synthesis
 and cytotoxic activity against anaplastic thyroid cancer cells.
;
_journal_issue 24
_journal_name_full 'Dalton transactions (Cambridge, England : 2003)'
_journal_page_first 8375
_journal_page_last 8388
_journal_paper_doi 10.1039/d0dt01390k
_journal_volume 49
_journal_year 2020
_chemical_compound_source 'see text'
_chemical_formula_moiety 'C43 H39 N2 O3 P2 Ru, C2 H3 O2, O'
_chemical_formula_sum 'C45 H42 N2 O6 P2 Ru'
_chemical_formula_weight 869.82
_space_group_IT_number 2
_space_group_name_Hall '-P 1'
_space_group_name_H-M_alt 'P -1'
_symmetry_cell_setting triclinic
_symmetry_Int_Tables_number 2
_symmetry_space_group_name_Hall '-P 1'
_symmetry_space_group_name_H-M 'P -1'
_atom_sites_solution_hydrogens geom
_atom_sites_solution_primary iterative
_atom_sites_solution_secondary difmap
_audit_update_record
;
2020-05-02 deposited with the CCDC.	2020-05-15 downloaded from the CCDC.
;
_cell_angle_alpha 105.674(7)
_cell_angle_beta 103.463(7)
_cell_angle_gamma 102.418(7)
_cell_formula_units_Z 2
_cell_length_a 11.628(3)
_cell_length_b 11.773(3)
_cell_length_c 17.460(4)
_cell_measurement_reflns_used 9906
_cell_measurement_temperature 100
_cell_measurement_theta_max 25.8203
_cell_measurement_theta_min 2.2339
_cell_volume 2137.2(9)
_computing_cell_refinement 'SAINT (Bruker, 2017)'
_computing_data_collection 'APEX III Control Software (Bruker, 2016)'
_computing_data_reduction 'SAINT (Bruker, 2017)'
_computing_molecular_graphics 'PLATON (Spek, 2011)'
_computing_publication_material 'PLATON (Spek, 2011), enCIFer (Allen, 2014)'
_computing_structure_refinement 'SHELXL (Sheldrick, 2017), SHELXLE (Huebschle, 2011)'
_computing_structure_solution 'SHELXT (Sheldrick, 2015)'
_diffrn_ambient_temperature 100
_diffrn_detector ' CMOS plate '
_diffrn_detector_area_resol_mean 16
_diffrn_measured_fraction_theta_full 0.999
_diffrn_measured_fraction_theta_max 0.999
_diffrn_measurement_device ' \k-geometry diffractometer '
_diffrn_measurement_device_type ' Bruker Photon CMOS '
_diffrn_measurement_method ' phi- and omega-rotation '
_diffrn_radiation_monochromator 'Helios optic'
_diffrn_radiation_probe x-ray
_diffrn_radiation_source 'TXS rotating anode'
_diffrn_radiation_type MoK\a
_diffrn_radiation_wavelength 0.71073
_diffrn_reflns_av_R_equivalents 0.0898
_diffrn_reflns_av_unetI/netI 0.0389
_diffrn_reflns_limit_h_max 14
_diffrn_reflns_limit_h_min -14
_diffrn_reflns_limit_k_max 14
_diffrn_reflns_limit_k_min -14
_diffrn_reflns_limit_l_max 21
_diffrn_reflns_limit_l_min -21
_diffrn_reflns_number 77583
_diffrn_reflns_reduction_process
;
;
_diffrn_reflns_theta_full 25.24
_diffrn_reflns_theta_max 25.35
_diffrn_reflns_theta_min 1.89
_exptl_absorpt_coefficient_mu 0.490
_exptl_absorpt_correction_T_max 0.7453
_exptl_absorpt_correction_T_min 0.6849
_exptl_absorpt_correction_type multi-scan
_exptl_absorpt_process_details 'SADABS 2016/2, Bruker, 2016'
_exptl_crystal_colour colourless
_exptl_crystal_density_diffrn 1.352
_exptl_crystal_density_method 'Not Measured'
_exptl_crystal_description fragment
_exptl_crystal_F_000 896
_exptl_crystal_size_max 0.163
_exptl_crystal_size_mid 0.113
_exptl_crystal_size_min 0.054
_platon_squeeze_details
;
The unit cell contains 8 disordered molecules of water which were
treated as a diffuse contribution to the overall scattering without specific
atom positions by SQUEEZE/PLATON.
;
_refine_diff_density_max 0.855
_refine_diff_density_min -0.670
_refine_diff_density_rms 0.083
_refine_ls_extinction_method none
_refine_ls_goodness_of_fit_ref 1.095
_refine_ls_hydrogen_treatment constr
_refine_ls_matrix_type full
_refine_ls_number_parameters 554
_refine_ls_number_reflns 7805
_refine_ls_number_restraints 156
_refine_ls_restrained_S_all 1.101
_refine_ls_R_factor_all 0.0577
_refine_ls_R_factor_gt 0.0399
_refine_ls_shift/su_max 0.001
_refine_ls_shift/su_mean 0.000
_refine_ls_structure_factor_coef Fsqd
_refine_ls_weighting_details 'W=1/[\S^2^(FO^2^)+(0.0380P)^2^+3.7383P] WHERE P=(FO^2^+2FC^2^)/3'
_refine_ls_weighting_scheme calc
_refine_ls_wR_factor_gt 0.0916
_refine_ls_wR_factor_ref 0.1025
_reflns_number_gt 6393
_reflns_number_total 7805
_reflns_threshold_expression I>2\s(I)
_cod_data_source_file d0dt01390k2.cif
_cod_data_source_block compound_1
_cod_depositor_comments 'Adding full bibliography for 7704424--7704425.cif.'
_cod_database_code 7704424
_platon_squeeze_void_probe_radius 1.20

loop_
_space_group_symop_id
_space_group_symop_operation_xyz
1 x,y,z
2 -x,-y,-z

loop_
_atom_site_aniso_label
_atom_site_aniso_U_11
_atom_site_aniso_U_22
_atom_site_aniso_U_33
_atom_site_aniso_U_23
_atom_site_aniso_U_13
_atom_site_aniso_U_12
Ru1 0.0197(2) 0.0166(1) 0.0177(1) 0.0044(1) 0.0052(1) 0.0041(1)
P1 0.0207(4) 0.0155(4) 0.0212(4) 0.0041(3) 0.0065(4) 0.0023(3)
P2 0.0209(4) 0.0206(4) 0.0196(4) 0.0076(4) 0.0069(4) 0.0073(4)
O1 0.0249(13) 0.0212(12) 0.0231(12) 0.0068(10) 0.0117(10) 0.0051(10)
O2 0.0382(15) 0.0224(13) 0.0290(14) 0.0103(11) 0.0143(12) 0.0116(11)
O3 0.0298(13) 0.0239(13) 0.0242(13) 0.0118(11) 0.0112(11) 0.0100(11)
N1 0.0188(14) 0.0198(14) 0.0239(15) 0.0072(12) 0.0093(12) 0.0086(12)
N2 0.0230(15) 0.0200(15) 0.0199(14) 0.0058(12) 0.0066(12) 0.0073(12)
C1 0.0294(19) 0.0266(19) 0.0284(19) 0.0135(15) 0.0133(16) 0.0117(16)
C2 0.033(2) 0.033(2) 0.034(2) 0.0185(17) 0.0158(17) 0.0181(17)
C3 0.037(2) 0.050(2) 0.028(2) 0.0240(19) 0.0153(17) 0.0246(19)
C4 0.0275(19) 0.035(2) 0.0259(19) 0.0137(16) 0.0103(15) 0.0153(16)
O4 0.044(4) 0.042(4) 0.139(6) -0.002(4) 0.011(4) 0.003(3)
O5 0.058(4) 0.058(4) 0.091(4) 0.002(4) 0.000(4) 0.008(4)
C5 0.0175(17) 0.0278(19) 0.0227(17) 0.0081(15) 0.0055(14) 0.0096(14)
C6 0.031(2) 0.053(3) 0.0192(18) 0.0126(18) 0.0046(16) 0.0172(19)
C7 0.028(2) 0.044(2) 0.0214(19) 0.0046(17) -0.0002(16) 0.0125(18)
C8 0.0216(18) 0.033(2) 0.0245(18) 0.0041(15) 0.0054(15) 0.0107(16)
C9 0.0193(17) 0.0242(18) 0.0231(18) 0.0059(14) 0.0065(14) 0.0098(14)
C10 0.0260(19) 0.029(2) 0.029(2) -0.0015(16) 0.0014(16) 0.0049(16)
C11 0.030(2) 0.0231(19) 0.035(2) 0.0049(16) 0.0055(17) 0.0026(16)
C12 0.0285(19) 0.0217(18) 0.0287(19) 0.0078(15) 0.0060(16) 0.0051(15)
C13 0.0225(18) 0.0221(18) 0.0295(19) 0.0100(15) 0.0083(15) 0.0037(14)
C14 0.0266(19) 0.0228(18) 0.0269(19) 0.0080(15) 0.0066(15) 0.0051(15)
C15 0.0254(19) 0.029(2) 0.031(2) 0.0124(16) 0.0107(16) 0.0078(16)
C16 0.0252(19) 0.034(2) 0.043(2) 0.0181(18) 0.0117(17) 0.0023(17)
C17 0.036(2) 0.023(2) 0.049(3) 0.0056(18) 0.0174(19) -0.0016(17)
C18 0.034(2) 0.0236(19) 0.036(2) 0.0048(16) 0.0166(17) 0.0013(16)
C19 0.0169(16) 0.0177(17) 0.0275(18) 0.0066(14) 0.0008(14) -0.0032(13)
C20 0.0249(19) 0.0231(19) 0.039(2) 0.0098(16) 0.0090(16) 0.0031(15)
C21 0.027(2) 0.033(2) 0.063(3) 0.025(2) 0.012(2) 0.0116(17)
C22 0.024(2) 0.045(2) 0.053(3) 0.032(2) 0.0047(19) 0.0045(18)
C23 0.029(2) 0.042(2) 0.034(2) 0.0203(19) 0.0044(17) 0.0001(18)
C24 0.0221(18) 0.0273(19) 0.0286(19) 0.0102(16) 0.0056(15) 0.0010(15)
C25 0.0252(18) 0.0184(17) 0.0285(19) 0.0061(15) 0.0119(15) 0.0050(14)
C26 0.032(2) 0.0194(18) 0.032(2) 0.0083(15) 0.0128(16) 0.0074(15)
C27 0.033(2) 0.0204(18) 0.035(2) 0.0103(16) 0.0143(17) 0.0117(16)
C28 0.033(2) 0.0260(19) 0.0294(19) 0.0137(16) 0.0126(16) 0.0137(16)
C29 0.0229(17) 0.0161(16) 0.0232(17) 0.0063(14) 0.0078(14) 0.0040(14)
C30 0.0238(18) 0.0229(18) 0.0247(18) 0.0064(15) 0.0074(15) 0.0046(15)
C31 0.0243(18) 0.0213(18) 0.033(2) 0.0038(15) 0.0104(16) 0.0054(15)
C32 0.034(2) 0.0180(17) 0.0286(19) 0.0057(15) 0.0161(16) 0.0002(15)
C33 0.033(2) 0.0170(17) 0.0219(18) 0.0058(14) 0.0068(15) 0.0039(15)
C34 0.0261(18) 0.0154(16) 0.0242(18) 0.0043(14) 0.0078(15) 0.0052(14)
C35 0.0208(17) 0.034(2) 0.0212(17) 0.0068(15) 0.0080(14) 0.0123(15)
C36 0.035(2) 0.042(2) 0.0209(18) 0.0090(17) 0.0074(16) 0.0180(18)
C37 0.038(2) 0.057(3) 0.025(2) 0.0050(19) 0.0056(18) 0.024(2)
C38 0.025(2) 0.062(3) 0.027(2) 0.000(2) 0.0022(17) 0.010(2)
C39 0.027(2) 0.039(2) 0.036(2) 0.0037(18) 0.0103(17) -0.0013(17)
C40 0.0259(19) 0.034(2) 0.0265(19) 0.0085(16) 0.0101(16) 0.0068(16)
C41 0.0311(19) 0.0192(17) 0.0226(18) 0.0075(14) 0.0098(15) 0.0095(15)
C42 0.046(2) 0.038(2) 0.045(2) 0.0212(19) 0.025(2) 0.026(2)
C43 0.0128(15) 0.0146(16) 0.0229(17) -0.0006(14) 0.0042(13) 0.0046(13)
O4A 0.049(3) 0.033(3) 0.052(4) 0.005(3) 0.014(3) 0.005(3)
O5A 0.051(4) 0.044(4) 0.093(4) 0.016(3) 0.018(4) -0.007(3)
C44 0.048(3) 0.037(3) 0.095(4) 0.007(3) 0.007(3) 0.009(3)
C45 0.057(5) 0.037(4) 0.097(5) 0.017(4) -0.008(4) 0.010(5)
O6 0.059(4) 0.049(4) 0.047(3) 0.021(3) 0.008(3) 0.018(3)
C44A 0.045(3) 0.033(3) 0.080(4) 0.014(3) 0.011(3) 0.008(3)
C45A 0.057(6) 0.036(4) 0.096(5) 0.017(4) -0.006(4) 0.011(5)
O6A 0.040(4) 0.066(5) 0.135(7) -0.006(5) 0.020(4) 0.006(4)

loop_
_atom_site_label
_atom_site_type_symbol
_atom_site_thermal_displace_type
_atom_site_fract_x
_atom_site_fract_y
_atom_site_fract_z
_atom_site_occupancy
_atom_site_U_iso_or_equiv
_atom_site_calc_flag
_atom_site_refinement_flags
_atom_site_disorder_assembly
_atom_site_disorder_group
Ru1 Ru Uani 0.48991(2) 0.40798(2) 0.71877(2) 1.000 0.0186(1) d . . .
P1 P Uani 0.33458(8) 0.24151(8) 0.61249(5) 1.000 0.0201(2) d . . .
P2 P Uani 0.64915(8) 0.32349(8) 0.69913(5) 1.000 0.0199(2) d . . .
O1 O Uani 0.3513(2) 0.4841(2) 0.75358(14) 1.000 0.0227(7) d D . .
O2 O Uani 0.4008(2) 0.6518(2) 0.71777(15) 1.000 0.0284(8) d D . .
O3 O Uani 0.5162(2) 0.5395(2) 0.59493(15) 1.000 0.0243(8) d . . .
N1 N Uani 0.4955(2) 0.3420(2) 0.82319(17) 1.000 0.0199(8) d . . .
N2 N Uani 0.6110(3) 0.5644(2) 0.82078(17) 1.000 0.0210(8) d . . .
C1 C Uani 0.4385(3) 0.2328(3) 0.8257(2) 1.000 0.0259(11) d . . .
C2 C Uani 0.4565(3) 0.2023(4) 0.8987(2) 1.000 0.0294(12) d . . .
C3 C Uani 0.5342(4) 0.2867(4) 0.9720(2) 1.000 0.0331(12) d . . .
C4 C Uani 0.5950(3) 0.4049(3) 0.9736(2) 1.000 0.0274(11) d . . .
O4 O Uani 0.9370(6) 0.0373(7) 0.0791(6) 0.513(5) 0.087(3) d DUP A 1
O5 O Uani 0.7633(7) 0.0898(9) 0.0519(5) 0.513(5) 0.080(2) d DUP A 1
C5 C Uani 0.5741(3) 0.4282(3) 0.8980(2) 1.000 0.0224(10) d . . .
C6 C Uani 0.6763(4) 0.5012(4) 1.0484(2) 1.000 0.0341(13) d . . .
C7 C Uani 0.7321(3) 0.6127(4) 1.0475(2) 1.000 0.0336(11) d . . .
C8 C Uani 0.7121(3) 0.6392(3) 0.9705(2) 1.000 0.0274(11) d . . .
C9 C Uani 0.6342(3) 0.5469(3) 0.8965(2) 1.000 0.0221(10) d . . .
C10 C Uani 0.7661(3) 0.7557(3) 0.9662(2) 1.000 0.0323(11) d . . .
C11 C Uani 0.7382(3) 0.7737(3) 0.8910(2) 1.000 0.0321(11) d . . .
C12 C Uani 0.6604(3) 0.6770(3) 0.8196(2) 1.000 0.0274(11) d . . .
C13 C Uani 0.2031(3) 0.1640(3) 0.6401(2) 1.000 0.0249(11) d . . .
C14 C Uani 0.1637(3) 0.2281(3) 0.7039(2) 1.000 0.0262(11) d . . .
C15 C Uani 0.0590(3) 0.1714(3) 0.7200(2) 1.000 0.0277(11) d . . .
C16 C Uani -0.0091(3) 0.0493(4) 0.6723(3) 1.000 0.0339(11) d . . .
C17 C Uani 0.0303(4) -0.0154(4) 0.6098(3) 1.000 0.0384(14) d . . .
C18 C Uani 0.1348(4) 0.0407(3) 0.5935(2) 1.000 0.0325(11) d . . .
C19 C Uani 0.2542(3) 0.2909(3) 0.5299(2) 1.000 0.0234(10) d . . .
C20 C Uani 0.1798(3) 0.3653(3) 0.5488(3) 1.000 0.0300(11) d . . .
C21 C Uani 0.1164(4) 0.4045(4) 0.4886(3) 1.000 0.0390(14) d . . .
C22 C Uani 0.1249(4) 0.3691(4) 0.4086(3) 1.000 0.0396(14) d . . .
C23 C Uani 0.1989(3) 0.2966(4) 0.3894(3) 1.000 0.0361(12) d . . .
C24 C Uani 0.2647(3) 0.2574(3) 0.4493(2) 1.000 0.0273(11) d . . .
C25 C Uani 0.3769(3) 0.1127(3) 0.5532(2) 1.000 0.0240(10) d . . .
C26 C Uani 0.4228(3) 0.0310(3) 0.6009(2) 1.000 0.0274(11) d . . .
C27 C Uani 0.5629(3) 0.0560(3) 0.6295(2) 1.000 0.0279(11) d . . .
C28 C Uani 0.6368(3) 0.1688(3) 0.7074(2) 1.000 0.0272(11) d . . .
C29 C Uani 0.7001(3) 0.3089(3) 0.6058(2) 1.000 0.0210(10) d . . .
C30 C Uani 0.8110(3) 0.2797(3) 0.6087(2) 1.000 0.0246(10) d . . .
C31 C Uani 0.8531(3) 0.2626(3) 0.5398(2) 1.000 0.0273(11) d . . .
C32 C Uani 0.7866(3) 0.2750(3) 0.4674(2) 1.000 0.0274(11) d . . .
C33 C Uani 0.6772(3) 0.3048(3) 0.4637(2) 1.000 0.0250(11) d . . .
C34 C Uani 0.6333(3) 0.3207(3) 0.5322(2) 1.000 0.0226(10) d . . .
C35 C Uani 0.7951(3) 0.4175(3) 0.7798(2) 1.000 0.0249(10) d . . .
C36 C Uani 0.8565(4) 0.3779(4) 0.8417(2) 1.000 0.0321(11) d . . .
C37 C Uani 0.9700(4) 0.4533(4) 0.8980(2) 1.000 0.0410(14) d . . .
C38 C Uani 1.0213(4) 0.5689(4) 0.8959(3) 1.000 0.0428(14) d . . .
C39 C Uani 0.9604(4) 0.6102(4) 0.8356(2) 1.000 0.0377(12) d . . .
C40 C Uani 0.8494(3) 0.5342(3) 0.7771(2) 1.000 0.0292(11) d . . .
C41 C Uani 0.3348(3) 0.5832(3) 0.7439(2) 1.000 0.0236(10) d D . .
C42 C Uani 0.2256(4) 0.6158(4) 0.7670(3) 1.000 0.0372(12) d D . .
C43 C Uani 0.5030(3) 0.4872(3) 0.6409(2) 1.000 0.0184(9) d . . .
O4A O Uani 0.6409(5) 0.0784(5) 0.0913(4) 0.487(5) 0.0482(19) d DUP A 2
O5A O Uani 0.8186(7) 0.1193(8) 0.0623(6) 0.487(5) 0.069(2) d DUP A 2
C44 C Uani 0.8462(7) 0.0654(9) 0.0991(5) 0.513(5) 0.0666(19) d DUP A 1
C45 C Uani 0.8456(14) 0.070(2) 0.1865(7) 0.513(5) 0.071(3) d DUP A 1
O6 O Uani 0.5287(6) 0.0724(6) 0.0617(4) 0.513(5) 0.052(2) d UP A 1
C44A C Uani 0.7556(6) 0.0892(9) 0.1069(6) 0.487(5) 0.0559(19) d DUP A 2
C45A C Uani 0.8160(13) 0.072(3) 0.1882(9) 0.487(5) 0.070(3) d DUP A 2
O6A O Uani 1.0090(7) 0.0066(8) 0.0662(6) 0.487(5) 0.092(3) d UP A 2
H1 H Uiso 0.38267 0.17231 0.77518 1.000 0.0310 c RU . .
H2 H Uiso 0.41420 0.12247 0.89681 1.000 0.0360 c RU . .
H3 H Uiso 0.54763 0.26644 1.02179 1.000 0.0390 c RU . .
H6 H Uiso 0.69103 0.48577 1.09998 1.000 0.0410 c RU . .
H7 H Uiso 0.78545 0.67495 1.09812 1.000 0.0400 c RU . .
H10 H Uiso 0.82110 0.82060 1.01503 1.000 0.0380 c RU . .
H11 H Uiso 0.77199 0.85229 0.88733 1.000 0.0390 c RU . .
H12 H Uiso 0.64165 0.69166 0.76787 1.000 0.0330 c RU . .
H14 H Uiso 0.20923 0.31143 0.73661 1.000 0.0310 c RU . .
H15 H Uiso 0.03348 0.21595 0.76378 1.000 0.0330 c RU . .
H16 H Uiso -0.08191 0.01087 0.68254 1.000 0.0410 c RU . .
H17 H Uiso -0.01483 -0.09913 0.57788 1.000 0.0460 c RU . .
H18 H Uiso 0.16047 -0.00482 0.55017 1.000 0.0390 c RU . .
H20 H Uiso 0.17245 0.38944 0.60347 1.000 0.0360 c RU . .
H21 H Uiso 0.06665 0.45632 0.50241 1.000 0.0470 c RU . .
H22 H Uiso 0.07971 0.39485 0.36714 1.000 0.0470 c RU . .
H23 H Uiso 0.20528 0.27275 0.33442 1.000 0.0430 c RU . .
H24 H Uiso 0.31654 0.20800 0.43554 1.000 0.0330 c RU . .
H25A H Uiso 0.30385 0.05980 0.50468 1.000 0.0290 c RU . .
H25B H Uiso 0.44252 0.14636 0.53100 1.000 0.0290 c RU . .
H26A H Uiso 0.39383 0.04247 0.65073 1.000 0.0330 c RU . .
H26B H Uiso 0.38429 -0.05649 0.56463 1.000 0.0330 c RU . .
H27A H Uiso 0.59399 0.06576 0.58281 1.000 0.0330 c RU . .
H27B H Uiso 0.58046 -0.01780 0.64035 1.000 0.0330 c RU . .
H28A H Uiso 0.72184 0.16293 0.72599 1.000 0.0330 c RU . .
H28B H Uiso 0.59949 0.16299 0.75221 1.000 0.0330 c RU . .
H30 H Uiso 0.85771 0.27141 0.65825 1.000 0.0290 c RU . .
H31 H Uiso 0.92835 0.24221 0.54229 1.000 0.0330 c RU . .
H32 H Uiso 0.81608 0.26318 0.42026 1.000 0.0330 c RU . .
H33 H Uiso 0.63197 0.31435 0.41417 1.000 0.0300 c RU . .
H34 H Uiso 0.55734 0.33971 0.52894 1.000 0.0270 c RU . .
H36 H Uiso 0.82067 0.29964 0.84507 1.000 0.0380 c RU . .
H37 H Uiso 1.01317 0.42496 0.93870 1.000 0.0490 c RU . .
H38 H Uiso 1.09835 0.62037 0.93573 1.000 0.0520 c RU . .
H39 H Uiso 0.99490 0.69039 0.83447 1.000 0.0450 c RU . .
H40 H Uiso 0.80933 0.56135 0.73460 1.000 0.0350 c RU . .
H42A H Uiso 0.18215 0.64623 0.72531 1.000 0.0560 c RU . .
H42B H Uiso 0.25505 0.68015 0.82219 1.000 0.0560 c RU . .
H42C H Uiso 0.16889 0.54221 0.76842 1.000 0.0560 c RU . .
H45A H Uiso 0.78314 0.10873 0.20096 0.513(5) 0.1070 c RUP A 1
H45B H Uiso 0.92736 0.11904 0.22642 0.513(5) 0.1070 c RUP A 1
H45C H Uiso 0.82575 -0.01376 0.18874 0.513(5) 0.1070 c RUP A 1
H45D H Uiso 0.89122 0.14142 0.22008 0.487(5) 0.1050 c RUP A 2
H45E H Uiso 0.83752 -0.00532 0.17593 0.487(5) 0.1050 c RUP A 2
H45F H Uiso 0.75827 0.06969 0.22102 0.487(5) 0.1050 c RUP A 2

loop_
_atom_type_symbol
_atom_type_description
_atom_type_scat_dispersion_real
_atom_type_scat_dispersion_imag
_atom_type_scat_source
C C 0.0033 0.0016 ' International Tables Vol C Tables 4.2.6.8 and 6.1.1.4'
H H 0.0000 0.0000 ' International Tables Vol C Tables 4.2.6.8 and 6.1.1.4'
N N 0.0061 0.0033 ' International Tables Vol C Tables 4.2.6.8 and 6.1.1.4'
O O 0.0106 0.0060 ' International Tables Vol C Tables 4.2.6.8 and 6.1.1.4'
P P 0.1023 0.0942 ' International Tables Vol C Tables 4.2.6.8 and 6.1.1.4'
Ru Ru -1.2594 0.8363 ' International Tables Vol C Tables 4.2.6.8 and 6.1.1.4'

loop_
_geom_angle_atom_site_label_1
_geom_angle_atom_site_label_2
_geom_angle_atom_site_label_3
_geom_angle
_geom_angle_site_symmetry_1
_geom_angle_site_symmetry_2
_geom_angle_site_symmetry_3
_geom_angle_publ_flag
P1 Ru1 P2 94.08(3) . . . yes
P1 Ru1 O1 89.70(7) . . . yes
P1 Ru1 N1 100.03(7) . . . yes
P1 Ru1 N2 172.36(10) . . . yes
P1 Ru1 C43 88.84(11) . . . yes
P2 Ru1 O1 172.17(7) . . . yes
P2 Ru1 N1 87.40(7) . . . yes
P2 Ru1 N2 93.17(10) . . . yes
P2 Ru1 C43 92.63(12) . . . yes
O1 Ru1 N1 85.19(9) . . . yes
O1 Ru1 N2 82.81(11) . . . yes
O1 Ru1 C43 94.30(13) . . . yes
N1 Ru1 N2 77.89(10) . . . yes
N1 Ru1 C43 171.11(13) . . . yes
N2 Ru1 C43 93.23(13) . . . yes
Ru1 P1 C13 117.57(11) . . . yes
Ru1 P1 C19 111.52(12) . . . yes
Ru1 P1 C25 119.29(12) . . . yes
C13 P1 C19 100.76(16) . . . yes
C13 P1 C25 102.94(17) . . . yes
C19 P1 C25 102.17(16) . . . yes
Ru1 P2 C28 117.53(12) . . . yes
Ru1 P2 C29 122.73(12) . . . yes
Ru1 P2 C35 110.51(12) . . . yes
C28 P2 C29 101.07(16) . . . yes
C28 P2 C35 102.32(16) . . . yes
C29 P2 C35 99.55(16) . . . yes
Ru1 O1 C41 123.8(2) . . . yes
Ru1 N1 C1 130.5(2) . . . yes
Ru1 N1 C5 112.9(2) . . . yes
C1 N1 C5 116.6(3) . . . yes
Ru1 N2 C9 114.6(2) . . . yes
Ru1 N2 C12 127.6(2) . . . yes
C9 N2 C12 117.7(3) . . . yes
N1 C1 C2 123.5(3) . . . yes
C1 C2 C3 119.8(4) . . . no
C2 C3 C4 119.2(4) . . . no
C3 C4 C5 117.8(3) . . . no
C3 C4 C6 123.3(3) . . . no
C5 C4 C6 118.9(3) . . . no
N1 C5 C4 123.0(3) . . . yes
N1 C5 C9 117.2(3) . . . yes
C4 C5 C9 119.8(3) . . . no
C4 C6 C7 121.6(3) . . . no
C6 C7 C8 120.6(3) . . . no
C7 C8 C9 119.1(3) . . . no
C7 C8 C10 123.0(3) . . . no
C9 C8 C10 117.9(3) . . . no
N2 C9 C5 117.3(3) . . . yes
N2 C9 C8 122.7(3) . . . yes
C5 C9 C8 120.0(3) . . . no
C8 C10 C11 119.0(3) . . . no
C10 C11 C12 120.0(3) . . . no
N2 C12 C11 122.7(3) . . . yes
P1 C13 C14 121.2(3) . . . yes
P1 C13 C18 120.3(3) . . . yes
C14 C13 C18 118.4(3) . . . no
C13 C14 C15 120.7(3) . . . no
C14 C15 C16 120.3(3) . . . no
C15 C16 C17 119.4(4) . . . no
C16 C17 C18 120.6(4) . . . no
C13 C18 C17 120.7(4) . . . no
P1 C19 C20 118.1(3) . . . yes
P1 C19 C24 123.0(3) . . . yes
C20 C19 C24 118.9(3) . . . no
C19 C20 C21 120.5(4) . . . no
C20 C21 C22 120.5(4) . . . no
C21 C22 C23 119.6(5) . . . no
C22 C23 C24 120.9(4) . . . no
C19 C24 C23 119.7(3) . . . no
P1 C25 C26 116.4(2) . . . yes
C25 C26 C27 115.1(3) . . . no
C26 C27 C28 116.7(3) . . . no
P2 C28 C27 118.2(2) . . . yes
P2 C29 C30 117.0(2) . . . yes
P2 C29 C34 124.3(3) . . . yes
C30 C29 C34 118.7(3) . . . no
C29 C30 C31 120.4(3) . . . no
C30 C31 C32 120.5(3) . . . no
C31 C32 C33 119.9(3) . . . no
C32 C33 C34 120.1(3) . . . no
C29 C34 C33 120.5(3) . . . no
P2 C35 C36 123.6(3) . . . yes
P2 C35 C40 117.4(3) . . . yes
C36 C35 C40 118.9(3) . . . no
C35 C36 C37 119.6(4) . . . no
C36 C37 C38 121.0(4) . . . no
C37 C38 C39 120.0(4) . . . no
C38 C39 C40 119.7(4) . . . no
C35 C40 C39 120.8(3) . . . no
O1 C41 O2 124.9(3) . . . yes
O1 C41 C42 115.1(3) . . . yes
O2 C41 C42 120.0(3) . . . yes
Ru1 C43 O3 177.0(3) . . . yes
N1 C1 H1 118.00 . . . no
C2 C1 H1 118.00 . . . no
C1 C2 H2 120.00 . . . no
C3 C2 H2 120.00 . . . no
C2 C3 H3 120.00 . . . no
C4 C3 H3 120.00 . . . no
C4 C6 H6 119.00 . . . no
C7 C6 H6 119.00 . . . no
C6 C7 H7 120.00 . . . no
C8 C7 H7 120.00 . . . no
C8 C10 H10 120.00 . . . no
C11 C10 H10 121.00 . . . no
C10 C11 H11 120.00 . . . no
C12 C11 H11 120.00 . . . no
N2 C12 H12 119.00 . . . no
C11 C12 H12 119.00 . . . no
C13 C14 H14 120.00 . . . no
C15 C14 H14 120.00 . . . no
C14 C15 H15 120.00 . . . no
C16 C15 H15 120.00 . . . no
C15 C16 H16 120.00 . . . no
C17 C16 H16 120.00 . . . no
C16 C17 H17 120.00 . . . no
C18 C17 H17 120.00 . . . no
C13 C18 H18 120.00 . . . no
C17 C18 H18 120.00 . . . no
C19 C20 H20 120.00 . . . no
C21 C20 H20 120.00 . . . no
C20 C21 H21 120.00 . . . no
C22 C21 H21 120.00 . . . no
C21 C22 H22 120.00 . . . no
C23 C22 H22 120.00 . . . no
C22 C23 H23 120.00 . . . no
C24 C23 H23 120.00 . . . no
C19 C24 H24 120.00 . . . no
C23 C24 H24 120.00 . . . no
P1 C25 H25A 108.00 . . . no
P1 C25 H25B 108.00 . . . no
C26 C25 H25A 108.00 . . . no
C26 C25 H25B 108.00 . . . no
H25A C25 H25B 107.00 . . . no
C25 C26 H26A 109.00 . . . no
C25 C26 H26B 109.00 . . . no
C27 C26 H26A 108.00 . . . no
C27 C26 H26B 108.00 . . . no
H26A C26 H26B 107.00 . . . no
C26 C27 H27A 108.00 . . . no
C26 C27 H27B 108.00 . . . no
C28 C27 H27A 108.00 . . . no
C28 C27 H27B 108.00 . . . no
H27A C27 H27B 107.00 . . . no
P2 C28 H28A 108.00 . . . no
P2 C28 H28B 108.00 . . . no
C27 C28 H28A 108.00 . . . no
C27 C28 H28B 108.00 . . . no
H28A C28 H28B 107.00 . . . no
C29 C30 H30 120.00 . . . no
C31 C30 H30 120.00 . . . no
C30 C31 H31 120.00 . . . no
C32 C31 H31 120.00 . . . no
C31 C32 H32 120.00 . . . no
C33 C32 H32 120.00 . . . no
C32 C33 H33 120.00 . . . no
C34 C33 H33 120.00 . . . no
C29 C34 H34 120.00 . . . no
C33 C34 H34 120.00 . . . no
C35 C36 H36 120.00 . . . no
C37 C36 H36 120.00 . . . no
C36 C37 H37 120.00 . . . no
C38 C37 H37 119.00 . . . no
C37 C38 H38 120.00 . . . no
C39 C38 H38 120.00 . . . no
C38 C39 H39 120.00 . . . no
C40 C39 H39 120.00 . . . no
C35 C40 H40 120.00 . . . no
C39 C40 H40 120.00 . . . no
C41 C42 H42A 109.00 . . . no
C41 C42 H42B 109.00 . . . no
C41 C42 H42C 109.00 . . . no
H42A C42 H42B 109.00 . . . no
H42A C42 H42C 109.00 . . . no
H42B C42 H42C 110.00 . . . no
O4 C44 O5 123.7(9) . . . yes
O4 C44 C45 114.8(10) . . . yes
O5 C44 C45 121.4(10) . . . yes
C44 C45 H45A 109.00 . . . no
C44 C45 H45B 109.00 . . . no
C44 C45 H45C 110.00 . . . no
H45A C45 H45B 109.00 . . . no
H45A C45 H45C 110.00 . . . no
H45B C45 H45C 110.00 . . . no
O4A C44A O5A 123.8(9) . . . yes
O4A C44A C45A 115.1(10) . . . yes
O5A C44A C45A 120.9(10) . . . yes
C44A C45A H45D 109.00 . . . no
C44A C45A H45E 109.00 . . . no
C44A C45A H45F 109.00 . . . no
H45D C45A H45E 110.00 . . . no
H45D C45A H45F 109.00 . . . no
H45E C45A H45F 110.00 . . . no

loop_
_geom_bond_atom_site_label_1
_geom_bond_atom_site_label_2
_geom_bond_distance
_geom_bond_site_symmetry_1
_geom_bond_site_symmetry_2
_geom_bond_publ_flag
Ru1 P1 2.3449(11) . . yes
Ru1 P2 2.3322(12) . . yes
Ru1 O1 2.134(3) . . yes
Ru1 N1 2.160(3) . . yes
Ru1 N2 2.119(3) . . yes
Ru1 C43 1.861(3) . . yes
P1 C13 1.839(4) . . yes
P1 C19 1.830(4) . . yes
P1 C25 1.823(4) . . yes
P2 C28 1.843(4) . . yes
P2 C29 1.838(4) . . yes
P2 C35 1.824(4) . . yes
O1 C41 1.271(4) . . yes
O2 C41 1.243(4) . . yes
O3 C43 1.154(4) . . yes
N1 C1 1.331(4) . . yes
N1 C5 1.379(4) . . yes
N2 C9 1.367(4) . . yes
N2 C12 1.334(4) . . yes
C1 C2 1.397(5) . . no
C2 C3 1.353(5) . . no
C3 C4 1.409(6) . . no
C4 C5 1.397(5) . . no
C4 C6 1.431(5) . . no
O4 C44 1.267(12) . . yes
C5 C9 1.432(5) . . no
O5 C44 1.252(13) . . yes
C6 C7 1.339(7) . . no
C7 C8 1.439(5) . . no
C8 C9 1.394(5) . . no
C8 C10 1.410(5) . . no
C10 C11 1.362(5) . . no
C11 C12 1.391(5) . . no
C13 C14 1.397(5) . . no
C13 C18 1.402(5) . . no
C14 C15 1.385(5) . . no
C15 C16 1.394(6) . . no
C16 C17 1.384(7) . . no
C17 C18 1.383(7) . . no
C19 C20 1.388(5) . . no
C19 C24 1.397(5) . . no
C20 C21 1.382(7) . . no
C21 C22 1.379(7) . . no
C22 C23 1.370(6) . . no
C23 C24 1.390(6) . . no
C25 C26 1.533(5) . . no
C26 C27 1.525(5) . . no
C27 C28 1.530(5) . . no
C29 C34 1.397(5) . . no
C29 C30 1.398(5) . . no
C30 C31 1.383(5) . . no
C31 C32 1.382(5) . . no
C32 C33 1.383(5) . . no
C33 C34 1.389(5) . . no
C35 C40 1.402(5) . . no
C35 C36 1.397(5) . . no
C36 C37 1.384(6) . . no
C37 C38 1.378(7) . . no
C38 C39 1.387(6) . . no
C39 C40 1.380(5) . . no
C41 C42 1.512(6) . . no
C1 H1 0.9500 . . no
C2 H2 0.9500 . . no
C3 H3 0.9500 . . no
C6 H6 0.9500 . . no
C7 H7 0.9500 . . no
C10 H10 0.9500 . . no
C11 H11 0.9500 . . no
C12 H12 0.9500 . . no
C14 H14 0.9500 . . no
C15 H15 0.9500 . . no
C16 H16 0.9500 . . no
C17 H17 0.9500 . . no
C18 H18 0.9500 . . no
C20 H20 0.9500 . . no
C21 H21 0.9500 . . no
C22 H22 0.9500 . . no
C23 H23 0.9500 . . no
C24 H24 0.9500 . . no
C25 H25B 0.9900 . . no
C25 H25A 0.9900 . . no
C26 H26A 0.9900 . . no
C26 H26B 0.9900 . . no
C27 H27B 0.9900 . . no
C27 H27A 0.9900 . . no
C28 H28B 0.9900 . . no
C28 H28A 0.9900 . . no
C30 H30 0.9500 . . no
C31 H31 0.9500 . . no
C32 H32 0.9500 . . no
C33 H33 0.9500 . . no
C34 H34 0.9500 . . no
C36 H36 0.9500 . . no
C37 H37 0.9500 . . no
C38 H38 0.9500 . . no
C39 H39 0.9500 . . no
C40 H40 0.9500 . . no
C42 H42C 0.9800 . . no
C42 H42A 0.9800 . . no
C42 H42B 0.9800 . . no
O4A C44A 1.268(10) . . yes
O5A C44A 1.254(13) . . yes
C44 C45 1.514(15) . . no
C45 H45C 0.9800 . . no
C45 H45A 0.9800 . . no
C45 H45B 0.9800 . . no
C44A C45A 1.52(2) . . no
C45A H45D 0.9800 . . no
C45A H45E 0.9800 . . no
C45A H45F 0.9800 . . no

loop_
_geom_hbond_atom_site_label_D
_geom_hbond_atom_site_label_H
_geom_hbond_atom_site_label_A
_geom_hbond_distance_DH
_geom_hbond_distance_HA
_geom_hbond_distance_DA
_geom_hbond_angle_DHA
_geom_hbond_site_symmetry_A
_geom_hbond_publ_flag
C2 H2 O4A 0.9500 2.3900 3.321(8) 166.00 2_656 yes
C3 H3 O6 0.9500 2.5400 3.307(8) 138.00 1_556 yes
C10 H10 O4 0.9500 2.4200 3.262(10) 148.00 1_566 yes
C10 H10 O6A 0.9500 2.5200 3.329(10) 143.00 1_566 yes
C11 H11 O6A 0.9500 2.5300 3.248(10) 133.00 2_766 yes
C14 H14 O1 0.9500 2.2300 3.078(4) 149.00 . yes
C33 H33 O2 0.9500 2.4000 3.295(4) 157.00 2_666 yes
C34 H34 O3 0.9500 2.5200 3.220(4) 130.00 . yes

loop_
_geom_torsion_atom_site_label_1
_geom_torsion_atom_site_label_2
_geom_torsion_atom_site_label_3
_geom_torsion_atom_site_label_4
_geom_torsion
_geom_torsion_site_symmetry_1
_geom_torsion_site_symmetry_2
_geom_torsion_site_symmetry_3
_geom_torsion_site_symmetry_4
_geom_torsion_publ_flag
P2 Ru1 P1 C13 125.37(14) . . . . no
P2 Ru1 P1 C19 -119.01(13) . . . . no
P2 Ru1 P1 C25 -0.26(13) . . . . no
O1 Ru1 P1 C13 -47.77(15) . . . . no
O1 Ru1 P1 C19 67.85(14) . . . . no
O1 Ru1 P1 C25 -173.40(15) . . . . no
N1 Ru1 P1 C13 37.30(15) . . . . no
N1 Ru1 P1 C19 152.91(14) . . . . no
N1 Ru1 P1 C25 -88.34(15) . . . . no
C43 Ru1 P1 C13 -142.07(18) . . . . no
C43 Ru1 P1 C19 -26.46(17) . . . . no
C43 Ru1 P1 C25 92.29(17) . . . . no
P1 Ru1 P2 C28 -56.73(12) . . . . no
P1 Ru1 P2 C29 69.59(14) . . . . no
P1 Ru1 P2 C35 -173.60(13) . . . . no
N1 Ru1 P2 C28 43.14(14) . . . . no
N1 Ru1 P2 C29 169.47(16) . . . . no
N1 Ru1 P2 C35 -73.72(14) . . . . no
N2 Ru1 P2 C28 120.86(14) . . . . no
N2 Ru1 P2 C29 -112.82(16) . . . . no
N2 Ru1 P2 C35 3.99(14) . . . . no
C43 Ru1 P2 C28 -145.76(16) . . . . no
C43 Ru1 P2 C29 -19.43(18) . . . . no
C43 Ru1 P2 C35 97.38(16) . . . . no
P1 Ru1 O1 C41 -111.8(2) . . . . no
N1 Ru1 O1 C41 148.1(3) . . . . no
N2 Ru1 O1 C41 69.7(3) . . . . no
C43 Ru1 O1 C41 -23.0(3) . . . . no
P1 Ru1 N1 C1 7.0(3) . . . . no
P1 Ru1 N1 C5 -174.9(2) . . . . no
P2 Ru1 N1 C1 -86.7(3) . . . . no
P2 Ru1 N1 C5 91.5(2) . . . . no
O1 Ru1 N1 C1 95.8(3) . . . . no
O1 Ru1 N1 C5 -86.0(2) . . . . no
N2 Ru1 N1 C1 179.5(3) . . . . no
N2 Ru1 N1 C5 -2.4(2) . . . . no
P2 Ru1 N2 C9 -85.0(3) . . . . no
P2 Ru1 N2 C12 98.8(3) . . . . no
O1 Ru1 N2 C9 88.3(3) . . . . no
O1 Ru1 N2 C12 -88.0(3) . . . . no
N1 Ru1 N2 C9 1.7(3) . . . . no
N1 Ru1 N2 C12 -174.6(4) . . . . no
C43 Ru1 N2 C9 -177.8(3) . . . . no
C43 Ru1 N2 C12 6.0(4) . . . . no
Ru1 P1 C13 C14 29.4(3) . . . . no
Ru1 P1 C13 C18 -155.0(3) . . . . no
C19 P1 C13 C14 -92.0(3) . . . . no
C19 P1 C13 C18 83.7(3) . . . . no
C25 P1 C13 C14 162.7(3) . . . . no
C25 P1 C13 C18 -21.6(3) . . . . no
Ru1 P1 C19 C20 -68.6(3) . . . . no
Ru1 P1 C19 C24 111.2(3) . . . . no
C13 P1 C19 C20 56.9(3) . . . . no
C13 P1 C19 C24 -123.2(3) . . . . no
C25 P1 C19 C20 162.9(3) . . . . no
C25 P1 C19 C24 -17.3(4) . . . . no
Ru1 P1 C25 C26 68.8(3) . . . . no
C13 P1 C25 C26 -63.5(3) . . . . no
C19 P1 C25 C26 -167.7(3) . . . . no
Ru1 P2 C28 C27 85.7(3) . . . . no
C29 P2 C28 C27 -50.6(3) . . . . no
C35 P2 C28 C27 -153.1(3) . . . . no
Ru1 P2 C29 C30 167.8(2) . . . . no
Ru1 P2 C29 C34 -14.6(4) . . . . no
C28 P2 C29 C30 -58.9(3) . . . . no
C28 P2 C29 C34 118.7(3) . . . . no
C35 P2 C29 C30 45.8(3) . . . . no
C35 P2 C29 C34 -136.6(3) . . . . no
Ru1 P2 C35 C36 112.2(3) . . . . no
Ru1 P2 C35 C40 -69.9(3) . . . . no
C28 P2 C35 C36 -13.7(4) . . . . no
C28 P2 C35 C40 164.2(3) . . . . no
C29 P2 C35 C36 -117.4(3) . . . . no
C29 P2 C35 C40 60.6(3) . . . . no
Ru1 O1 C41 O2 -4.4(5) . . . . no
Ru1 O1 C41 C42 175.8(2) . . . . no
Ru1 N1 C1 C2 176.9(3) . . . . no
C5 N1 C1 C2 -1.2(5) . . . . no
Ru1 N1 C5 C4 -178.3(3) . . . . no
Ru1 N1 C5 C9 2.8(4) . . . . no
C1 N1 C5 C4 0.1(5) . . . . no
C1 N1 C5 C9 -178.8(3) . . . . no
Ru1 N2 C9 C5 -0.7(4) . . . . no
Ru1 N2 C9 C8 179.7(3) . . . . no
C12 N2 C9 C5 175.9(3) . . . . no
C12 N2 C9 C8 -3.7(6) . . . . no
Ru1 N2 C12 C11 179.3(3) . . . . no
C9 N2 C12 C11 3.2(6) . . . . no
N1 C1 C2 C3 0.9(6) . . . . no
C1 C2 C3 C4 0.6(6) . . . . no
C2 C3 C4 C5 -1.6(6) . . . . no
C2 C3 C4 C6 178.3(4) . . . . no
C3 C4 C5 N1 1.3(6) . . . . no
C3 C4 C5 C9 -179.8(4) . . . . no
C6 C4 C5 N1 -178.7(4) . . . . no
C6 C4 C5 C9 0.2(6) . . . . no
C3 C4 C6 C7 -179.7(4) . . . . no
C5 C4 C6 C7 0.3(6) . . . . no
N1 C5 C9 N2 -1.4(5) . . . . no
N1 C5 C9 C8 178.2(3) . . . . no
C4 C5 C9 N2 179.6(3) . . . . no
C4 C5 C9 C8 -0.8(5) . . . . no
C4 C6 C7 C8 -0.2(6) . . . . no
C6 C7 C8 C9 -0.4(6) . . . . no
C6 C7 C8 C10 178.5(4) . . . . no
C7 C8 C9 N2 -179.6(3) . . . . no
C7 C8 C9 C5 0.8(5) . . . . no
C10 C8 C9 N2 1.5(6) . . . . no
C10 C8 C9 C5 -178.1(3) . . . . no
C7 C8 C10 C11 -177.5(4) . . . . no
C9 C8 C10 C11 1.3(5) . . . . no
C8 C10 C11 C12 -1.8(5) . . . . no
C10 C11 C12 N2 -0.5(6) . . . . no
P1 C13 C14 C15 175.1(3) . . . . no
C18 C13 C14 C15 -0.7(5) . . . . no
P1 C13 C18 C17 -175.1(3) . . . . no
C14 C13 C18 C17 0.7(6) . . . . no
C13 C14 C15 C16 -0.3(5) . . . . no
C14 C15 C16 C17 1.2(6) . . . . no
C15 C16 C17 C18 -1.2(7) . . . . no
C16 C17 C18 C13 0.2(7) . . . . no
P1 C19 C20 C21 -179.6(3) . . . . no
C24 C19 C20 C21 0.6(6) . . . . no
P1 C19 C24 C23 178.8(3) . . . . no
C20 C19 C24 C23 -1.4(6) . . . . no
C19 C20 C21 C22 0.8(7) . . . . no
C20 C21 C22 C23 -1.4(7) . . . . no
C21 C22 C23 C24 0.6(7) . . . . no
C22 C23 C24 C19 0.8(6) . . . . no
P1 C25 C26 C27 -101.2(3) . . . . no
C25 C26 C27 C28 78.2(4) . . . . no
C26 C27 C28 P2 -70.4(4) . . . . no
P2 C29 C30 C31 177.6(3) . . . . no
C34 C29 C30 C31 -0.2(5) . . . . no
P2 C29 C34 C33 -178.2(3) . . . . no
C30 C29 C34 C33 -0.6(5) . . . . no
C29 C30 C31 C32 0.5(5) . . . . no
C30 C31 C32 C33 0.1(5) . . . . no
C31 C32 C33 C34 -0.8(5) . . . . no
C32 C33 C34 C29 1.1(5) . . . . no
P2 C35 C36 C37 176.9(3) . . . . no
C40 C35 C36 C37 -1.0(6) . . . . no
P2 C35 C40 C39 -179.4(3) . . . . no
C36 C35 C40 C39 -1.4(6) . . . . no
C35 C36 C37 C38 2.4(6) . . . . no
C36 C37 C38 C39 -1.4(7) . . . . no
C37 C38 C39 C40 -1.0(7) . . . . no
C38 C39 C40 C35 2.4(6) . . . . no

loop_
_platon_squeeze_void_nr
_platon_squeeze_void_average_x
_platon_squeeze_void_average_y
_platon_squeeze_void_average_z
_platon_squeeze_void_volume
_platon_squeeze_void_count_electrons
_platon_squeeze_void_content
1 0.299 0.981 0.180 92 34 ' '
2 0.701 1.019 0.820 92 34 ' '
